data_7224963
loop_
_publ_author_name
'Vita, Francesco'
'Vorti, Michela'
'Orlandini, Guido'
'Zanichelli, Valeria'
'Massera, Chiara'
'Ugozzoli, Franco'
'Arduini, Arturo'
'Secchi, Andrea'

_publ_section_title
;
 Synthesis and recognition properties of calix[4]arene semitubes as
 ditopic hosts for N-alkylpyridinium ion pairs
;
_journal_issue 26
_journal_name_full CrystEngComm
_journal_page_first 5017
_journal_paper_doi 10.1039/C6CE00268D
_journal_volume 18
_journal_year 2016
_chemical_formula_sum 'C64 H60 Cl4 O8'
_chemical_formula_weight 1098.92
_chemical_name_systematic
;
 ?
;
_space_group_IT_number 2
_symmetry_cell_setting triclinic
_symmetry_space_group_name_Hall '-P 1'
_symmetry_space_group_name_H-M 'P -1'
_atom_sites_solution_hydrogens geom
_atom_sites_solution_primary direct
_atom_sites_solution_secondary difmap
_audit_creation_method SHELXL-97
_audit_update_record
;
2016-02-01 deposited with the CCDC.
2016-04-20 downloaded from the CCDC.
;
_cell_angle_alpha 88.866(2)
_cell_angle_beta 89.179(2)
_cell_angle_gamma 75.592(2)
_cell_formula_units_Z 2
_cell_length_a 10.5740(10)
_cell_length_b 15.7850(10)
_cell_length_c 17.417(2)
_cell_measurement_reflns_used 36740
_cell_measurement_temperature 298(2)
_cell_measurement_theta_max 27
_cell_measurement_theta_min 4
_cell_volume 2815.0(5)
_computing_cell_refinement 'SAINT brucker software'
_computing_data_collection 'Brucker Software'
_computing_data_reduction 'SAINT brucker software'
_computing_molecular_graphics 'Accelrys DS-ViewerPro 2005'
_computing_structure_refinement 'SHELXL-97 (Sheldrick, 1997)'
_computing_structure_solution SIR2004
_diffrn_ambient_temperature 298(2)
_diffrn_measured_fraction_theta_full 0.988
_diffrn_measured_fraction_theta_max 0.988
_diffrn_measurement_device_type 'Brucker Smart Apex II'
_diffrn_measurement_method 'Area detector'
_diffrn_radiation_monochromator graphite
_diffrn_radiation_source 'fine-focus sealed tube'
_diffrn_radiation_type MoK\a
_diffrn_radiation_wavelength 0.71069
_diffrn_reflns_av_R_equivalents 0.0451
_diffrn_reflns_av_sigmaI/netI 0.0597
_diffrn_reflns_limit_h_max 13
_diffrn_reflns_limit_h_min -13
_diffrn_reflns_limit_k_max 20
_diffrn_reflns_limit_k_min -20
_diffrn_reflns_limit_l_max 22
_diffrn_reflns_limit_l_min -22
_diffrn_reflns_number 36370
_diffrn_reflns_theta_full 27.16
_diffrn_reflns_theta_max 27.16
_diffrn_reflns_theta_min 1.76
_exptl_absorpt_coefficient_mu 0.266
_exptl_absorpt_correction_T_max 1.1
_exptl_absorpt_correction_T_min 0.9
_exptl_absorpt_correction_type 'Empirical (Brucker software)'
_exptl_crystal_colour colorless
_exptl_crystal_density_diffrn 1.296
_exptl_crystal_density_method 'not measured'
_exptl_crystal_description 'thick column'
_exptl_crystal_F_000 1152
_exptl_crystal_size_max 0.45
_exptl_crystal_size_mid 0.3
_exptl_crystal_size_min 0.2
_refine_diff_density_max 1.101
_refine_diff_density_min -0.857
_refine_diff_density_rms 0.077
_refine_ls_extinction_method none
_refine_ls_goodness_of_fit_ref 1.106
_refine_ls_hydrogen_treatment constr
_refine_ls_matrix_type full
_refine_ls_number_parameters 689
_refine_ls_number_reflns 12371
_refine_ls_number_restraints 5
_refine_ls_restrained_S_all 1.112
_refine_ls_R_factor_all 0.1553
_refine_ls_R_factor_gt 0.0998
_refine_ls_shift/su_max 0.057
_refine_ls_shift/su_mean 0.020
_refine_ls_structure_factor_coef Fsqd
_refine_ls_weighting_details 'calc w=1/[\s^2^(Fo^2^)+(0.2000P)^2^+0.0000P] where P=(Fo^2^+2Fc^2^)/3'
_refine_ls_weighting_scheme calc
_refine_ls_wR_factor_gt 0.2970
_refine_ls_wR_factor_ref 0.3410
_reflns_number_gt 6573
_reflns_number_total 12371
_reflns_threshold_expression >2sigma(I)
_cod_data_source_file c6ce00268d1.cif
_cod_data_source_block as08
_cod_depositor_comments
;
The following automatic conversions were performed:

'_symmetry_cell_setting' value 'Triclinic' changed to 'triclinic'
according to
/usr/data/users/saulius/crontab/automatic-downloads/rss-feeds/RSC/lib/dictionaries/cif_core.dic
dictionary named 'cif_core.dic' version 2.4.2 from 2011-04-26.

Automatic conversion script
Id: cif_fix_values 4268 2015-11-12 08:31:59Z antanas 

 Adding full bibliography for 7224962--7224963.cif.
;
_cod_original_sg_symbol_H-M P-1
_cod_database_code 7224963

loop_
_symmetry_equiv_pos_as_xyz
'x, y, z'
'-x, -y, -z'

loop_
_atom_site_label
_atom_site_type_symbol
_atom_site_fract_x
_atom_site_fract_y
_atom_site_fract_z
_atom_site_U_iso_or_equiv
_atom_site_adp_type
_atom_site_occupancy
_atom_site_symmetry_multiplicity
_atom_site_calc_flag
_atom_site_refinement_flags
C1A C 0.8724(3) -0.0881(2) 0.1328(2) 0.0494(8) Uani 1 1 d .
C1B C 0.8627(3) -0.2159(2) -0.05003(18) 0.0475(8) Uani 1 1 d .
C1C C 0.5772(3) -0.2873(2) 0.0312(2) 0.0512(9) Uani 1 1 d .
C1E C 1.2659(4) -0.1327(2) 0.6744(2) 0.0524(9) Uani 1 1 d .
C1F C 1.3995(3) -0.2247(2) 0.4823(2) 0.0506(9) Uani 1 1 d .
C1G C 1.0703(4) -0.2645(2) 0.4456(2) 0.0498(8) Uani 1 1 d .
C1H C 0.9298(3) -0.1658(2) 0.6355(2) 0.0457(8) Uani 1 1 d .
C2 C 0.5890(3) -0.1624(2) 0.21683(18) 0.0444(8) Uani 1 1 d .
C2A C 0.9877(3) -0.1087(2) 0.0903(2) 0.0515(9) Uani 1 1 d .
C2B C 0.8511(4) -0.2984(2) -0.0682(2) 0.0521(9) Uani 1 1 d .
C2C C 0.5196(3) -0.3177(3) 0.0960(2) 0.0547(9) Uani 1 1 d .
C2D C 0.6853(3) -0.1513(2) 0.26679(19) 0.0473(8) Uani 1 1 d .
C2E C 1.3997(4) -0.1605(3) 0.6735(2) 0.0600(10) Uani 1 1 d .
C2F C 1.3902(3) -0.2957(2) 0.4395(2) 0.0514(9) Uani 1 1 d .
C2G C 0.9605(4) -0.2934(2) 0.4714(2) 0.0494(8) Uani 1 1 d .
C2H C 0.9804(3) -0.1730(2) 0.7090(2) 0.0499(8) Uani 1 1 d .
C3A C 1.1048(4) -0.1337(3) 0.1301(2) 0.0653(11) Uani 1 1 d .
H3A H 1.1889 -0.1470 0.1004 0.078 Uiso 1 1 calc R
C3B C 0.9634(5) -0.3666(3) -0.0645(2) 0.0684(12) Uani 1 1 d .
H3B H 0.9594 -0.4271 -0.0780 0.082 Uiso 1 1 calc R
C3C C 0.5335(4) -0.4064(3) 0.1063(3) 0.0681(11) Uani 1 1 d .
H3C H 0.4906 -0.4283 0.1515 0.082 Uiso 1 1 calc R
C3D C 0.7307(4) -0.2185(3) 0.3198(2) 0.0608(10) Uani 1 1 d .
H3D H 0.8000 -0.2134 0.3566 0.073 Uiso 1 1 calc R
C3E C 1.4622(5) -0.1902(4) 0.7395(3) 0.0829(14) Uani 1 1 d .
H3E H 1.5597 -0.2095 0.7391 0.100 Uiso 1 1 calc R
C3F C 1.4714(4) -0.3763(3) 0.4581(3) 0.0646(11) Uani 1 1 d .
H3F H 1.4682 -0.4285 0.4272 0.077 Uiso 1 1 calc R
C3G C 0.9555(5) -0.3781(3) 0.4540(2) 0.0670(11) Uani 1 1 d .
H3G H 0.8787 -0.3997 0.4719 0.080 Uiso 1 1 calc R
C3H C 0.9782(4) -0.2480(3) 0.7522(2) 0.0584(10) Uani 1 1 d .
H3H H 1.0121 -0.2540 0.8058 0.070 Uiso 1 1 calc R
C4A C 1.1083(4) -0.1407(3) 0.2093(2) 0.0630(10) Uani 1 1 d .
H4A H 1.1934 -0.1593 0.2368 0.076 Uiso 1 1 calc R
C4B C 1.0792(5) -0.3514(3) -0.0425(3) 0.0776(14) Uani 1 1 d .
H4B H 1.1593 -0.4009 -0.0405 0.093 Uiso 1 1 calc R
C4C C 0.6060(5) -0.4653(3) 0.0552(3) 0.0765(13) Uani 1 1 d .
H4C H 0.6157 -0.5295 0.0635 0.092 Uiso 1 1 calc R
C4D C 0.6829(4) -0.2919(3) 0.3231(2) 0.0683(12) Uani 1 1 d .
H4D H 0.7149 -0.3380 0.3634 0.082 Uiso 1 1 calc R
C4E C 1.3946(5) -0.1945(4) 0.8085(3) 0.0942(17) Uani 1 1 d .
H4E H 1.4425 -0.2163 0.8569 0.113 Uiso 1 1 calc R
C4F C 1.5571(4) -0.3861(3) 0.5188(3) 0.0691(12) Uani 1 1 d .
H4F H 1.6183 -0.4442 0.5301 0.083 Uiso 1 1 calc R
C4G C 1.0538(5) -0.4332(3) 0.4128(3) 0.0748(13) Uani 1 1 d .
H4G H 1.0491 -0.4943 0.4016 0.090 Uiso 1 1 calc R
C4H C 0.9305(4) -0.3140(3) 0.7227(2) 0.0627(11) Uani 1 1 d .
H4H H 0.9273 -0.3666 0.7549 0.075 Uiso 1 1 calc R
C5A C 0.9909(4) -0.1214(3) 0.2500(2) 0.0573(9) Uani 1 1 d .
H5A H 0.9926 -0.1270 0.3073 0.069 Uiso 1 1 calc R
C5B C 1.0872(4) -0.2697(3) -0.0232(2) 0.0696(12) Uani 1 1 d .
H5B H 1.1733 -0.2607 -0.0074 0.083 Uiso 1 1 calc R
C5C C 0.6648(4) -0.4358(3) -0.0072(2) 0.0655(11) Uani 1 1 d .
H5C H 0.7171 -0.4789 -0.0440 0.079 Uiso 1 1 calc R
C5D C 0.5914(4) -0.3022(3) 0.2714(2) 0.0611(10) Uani 1 1 d .
H5D H 0.5596 -0.3568 0.2730 0.073 Uiso 1 1 calc R
C5E C 1.2596(5) -0.1679(4) 0.8079(3) 0.0785(13) Uani 1 1 d .
H5E H 1.2095 -0.1713 0.8565 0.094 Uiso 1 1 calc R
C5F C 1.5574(4) -0.3154(3) 0.5632(3) 0.0639(11) Uani 1 1 d .
H5F H 1.6160 -0.3238 0.6088 0.077 Uiso 1 1 calc R
C5G C 1.1599(5) -0.4022(3) 0.3869(2) 0.0705(12) Uani 1 1 d .
H5G H 1.2301 -0.4411 0.3557 0.085 Uiso 1 1 calc R
C5H C 0.8873(4) -0.3066(3) 0.6484(2) 0.0576(10) Uani 1 1 d .
H5H H 0.8543 -0.3553 0.6269 0.069 Uiso 1 1 calc R
C6A C 0.8715(3) -0.0945(2) 0.2137(2) 0.0487(8) Uani 1 1 d .
C6B C 0.9779(3) -0.1977(2) -0.02486(19) 0.0508(9) Uani 1 1 d .
C6C C 0.6528(4) -0.3471(3) -0.0199(2) 0.0544(9) Uani 1 1 d .
C6D C 0.5428(3) -0.2374(2) 0.2169(2) 0.0493(8) Uani 1 1 d .
C6E C 1.1928(4) -0.1366(3) 0.7414(2) 0.0574(9) Uani 1 1 d .
C6F C 1.4795(3) -0.2331(3) 0.5472(2) 0.0544(9) Uani 1 1 d .
C6G C 1.1700(4) -0.3193(3) 0.4035(2) 0.0539(9) Uani 1 1 d .
C6H C 0.8874(3) -0.2341(2) 0.6017(2) 0.0490(8) Uani 1 1 d .
C7D C 0.4288(3) -0.0312(2) 0.1820(2) 0.0520(9) Uani 1 1 d .
H7D1 H 0.4457 0.0029 0.2268 0.062 Uiso 1 1 calc R
H7D2 H 0.3563 -0.0591 0.1958 0.062 Uiso 1 1 calc R
C7F C 1.3764(4) -0.0899(3) 0.4113(3) 0.0778(14) Uani 1 1 d .
H7F1 H 1.3711 -0.1095 0.3574 0.093 Uiso 1 1 calc R
H7F2 H 1.4700 -0.0945 0.4235 0.093 Uiso 1 1 calc R
C7H C 0.8359(6) -0.0100(3) 0.6100(5) 0.236(7) Uani 1 1 d D
H7H1 H 0.8292 -0.0049 0.6672 0.283 Uiso 1 1 calc R
H7H2 H 0.8674 0.0408 0.5894 0.283 Uiso 1 1 calc R
C8D C 0.3941(4) 0.0274(3) 0.1126(2) 0.0583(10) Uani 1 1 d .
H8D1 H 0.3846 -0.0088 0.0676 0.070 Uiso 1 1 calc R
H8D2 H 0.4670 0.0558 0.1007 0.070 Uiso 1 1 calc R
C8H C 0.7059(5) -0.0054(5) 0.5791(7) 0.296(10) Uani 1 1 d D
H8H1 H 0.6642 -0.0470 0.6078 0.355 Uiso 1 1 calc R
H8H2 H 0.7128 -0.0213 0.5237 0.355 Uiso 1 1 calc R
C9D C 0.2697(4) 0.0974(3) 0.1233(2) 0.0558(10) Uani 1 1 d .
H9D1 H 0.1950 0.0705 0.1343 0.067 Uiso 1 1 calc R
H9D2 H 0.2780 0.1357 0.1670 0.067 Uiso 1 1 calc R
C20A C 0.9864(4) -0.1103(3) 0.0034(2) 0.0597(10) Uani 1 1 d .
H20A H 0.9101 -0.0642 -0.0159 0.072 Uiso 1 1 calc R
H20B H 1.0678 -0.0965 -0.0175 0.072 Uiso 1 1 calc R
C20B C 0.7197(4) -0.3157(3) -0.0887(2) 0.0647(11) Uani 1 1 d .
H20C H 0.7338 -0.3609 -0.1295 0.078 Uiso 1 1 calc R
H20D H 0.6613 -0.2607 -0.1100 0.078 Uiso 1 1 calc R
C20C C 0.4493(3) -0.2533(3) 0.1558(2) 0.0553(9) Uani 1 1 d .
H20E H 0.4069 -0.1965 0.1298 0.066 Uiso 1 1 calc R
H20F H 0.3791 -0.2766 0.1811 0.066 Uiso 1 1 calc R
C20D C 0.7460(4) -0.0744(3) 0.2602(2) 0.0567(9) Uani 1 1 d .
H20G H 0.7642 -0.0567 0.3129 0.068 Uiso 1 1 calc R
H20H H 0.6823 -0.0240 0.2356 0.068 Uiso 1 1 calc R
C20E C 1.4788(5) -0.1588(3) 0.5996(3) 0.0743(12) Uani 1 1 d .
H20I H 1.5709 -0.1604 0.6133 0.089 Uiso 1 1 calc R
H20J H 1.4421 -0.1024 0.5714 0.089 Uiso 1 1 calc R
C20F C 1.2890(4) -0.2881(3) 0.3772(2) 0.0687(11) Uani 1 1 d .
H20K H 1.2600 -0.2256 0.3598 0.082 Uiso 1 1 calc R
H20L H 1.3303 -0.3233 0.3322 0.082 Uiso 1 1 calc R
C20G C 0.8546(4) -0.2346(3) 0.5181(2) 0.0579(10) Uani 1 1 d .
H20M H 0.7722 -0.2543 0.5131 0.069 Uiso 1 1 calc R
H20N H 0.8382 -0.1737 0.4967 0.069 Uiso 1 1 calc R
C20H C 1.0461(4) -0.1066(3) 0.7418(3) 0.0614(10) Uani 1 1 d .
H20O H 1.0192 -0.0508 0.7114 0.074 Uiso 1 1 calc R
H20P H 1.0147 -0.0941 0.7959 0.074 Uiso 1 1 calc R
O1A O 0.7590(2) -0.05937(19) 0.09340(15) 0.0632(7) Uani 1 1 d .
H1A H 0.6833 -0.0606 0.1282 0.076 Uiso 1 1 calc R
O1B O 0.7505(2) -0.14668(16) -0.05314(13) 0.0526(6) Uani 1 1 d .
O1C O 0.5564(3) -0.19947(17) 0.02153(16) 0.0650(7) Uani 1 1 d .
H1C H 0.6277 -0.1862 -0.0113 0.078 Uiso 1 1 calc R
O1D O 0.5448(2) -0.09648(15) 0.16146(13) 0.0503(6) Uani 1 1 d .
O1E O 1.2024(3) -0.09779(19) 0.60845(15) 0.0624(7) Uani 1 1 d .
H1E H 1.1065 -0.0780 0.6192 0.075 Uiso 1 1 calc R
O1F O 1.3215(2) -0.14205(16) 0.46417(17) 0.0648(8) Uani 1 1 d .
O1G O 1.0750(3) -0.18075(17) 0.45971(17) 0.0615(7) Uani 1 1 d .
H1G H 1.0114 -0.1565 0.5016 0.074 Uiso 1 1 calc R
O1H O 0.9329(2) -0.09245(15) 0.59042(15) 0.0565(7) Uani 1 1 d D
C1T C 1.0052(7) -0.3491(4) 0.1874(5) 0.126(2) Uani 1 1 d .
H1T1 H 0.9950 -0.2908 0.1613 0.151 Uiso 1 1 calc R
H1T2 H 0.9881 -0.3384 0.2434 0.151 Uiso 1 1 calc R
Cl1T Cl 1.1615(2) -0.40675(19) 0.17604(12) 0.1635(10) Uani 1 1 d .
Cl2T Cl 0.8909(3) -0.3955(3) 0.1536(2) 0.2300(18) Uani 1 1 d .
Cl1S Cl 0.5358(5) 0.4414(2) 0.2773(2) 0.250(2) Uani 1 1 d D
Cl2S Cl 0.7612(4) 0.4378(3) 0.3833(3) 0.2555(19) Uani 1 1 d D
C1S C 0.6908(7) 0.3885(6) 0.3116(7) 0.356(14) Uani 1 1 d D
H1S1 H 0.7523 0.3789 0.2666 0.427 Uiso 1 1 calc R
H1S2 H 0.6862 0.3294 0.3314 0.427 Uiso 1 1 calc R

loop_
_atom_site_aniso_label
_atom_site_aniso_U_11
_atom_site_aniso_U_22
_atom_site_aniso_U_33
_atom_site_aniso_U_23
_atom_site_aniso_U_13
_atom_site_aniso_U_12
C1A 0.0463(19) 0.052(2) 0.0502(19) 0.0031(16) -0.0041(15) -0.0126(16)
C1B 0.0422(18) 0.056(2) 0.0356(16) 0.0061(15) 0.0029(14) 0.0034(15)
C1C 0.0451(19) 0.050(2) 0.057(2) -0.0004(17) -0.0023(16) -0.0093(16)
C1E 0.053(2) 0.054(2) 0.053(2) -0.0051(17) 0.0015(17) -0.0182(17)
C1F 0.0381(17) 0.047(2) 0.063(2) 0.0042(17) 0.0189(16) -0.0056(15)
C1G 0.054(2) 0.052(2) 0.0437(18) 0.0053(15) -0.0080(16) -0.0152(16)
C1H 0.0375(17) 0.0429(18) 0.053(2) 0.0095(15) 0.0087(14) -0.0036(14)
C2 0.0403(17) 0.0472(19) 0.0388(17) 0.0064(14) 0.0035(14) 0.0011(14)
C2A 0.047(2) 0.057(2) 0.051(2) 0.0040(16) -0.0065(16) -0.0138(16)
C2B 0.056(2) 0.053(2) 0.0397(18) 0.0035(15) 0.0053(15) -0.0003(17)
C2C 0.0430(19) 0.060(2) 0.063(2) -0.0004(18) -0.0049(17) -0.0150(17)
C2D 0.0478(19) 0.053(2) 0.0380(17) 0.0006(15) 0.0031(14) -0.0070(15)
C2E 0.055(2) 0.069(3) 0.062(2) -0.011(2) 0.0025(18) -0.0255(19)
C2F 0.0473(19) 0.058(2) 0.0436(18) 0.0058(16) 0.0113(15) -0.0054(16)
C2G 0.054(2) 0.054(2) 0.0433(18) 0.0084(16) -0.0057(16) -0.0187(17)
C2H 0.0445(19) 0.052(2) 0.051(2) -0.0043(16) 0.0113(15) -0.0071(15)
C3A 0.049(2) 0.085(3) 0.063(2) 0.001(2) -0.0019(18) -0.019(2)
C3B 0.073(3) 0.056(2) 0.063(2) 0.0046(19) 0.015(2) 0.008(2)
C3C 0.061(3) 0.068(3) 0.076(3) 0.003(2) 0.007(2) -0.020(2)
C3D 0.057(2) 0.073(3) 0.049(2) 0.0136(19) -0.0070(17) -0.009(2)
C3E 0.052(2) 0.117(4) 0.077(3) -0.007(3) -0.013(2) -0.015(3)
C3F 0.066(3) 0.049(2) 0.076(3) -0.001(2) 0.019(2) -0.0122(19)
C3G 0.081(3) 0.071(3) 0.057(2) 0.015(2) -0.015(2) -0.035(2)
C3H 0.066(2) 0.064(2) 0.045(2) 0.0014(18) 0.0107(17) -0.018(2)
C4A 0.051(2) 0.079(3) 0.058(2) 0.001(2) -0.0138(18) -0.014(2)
C4B 0.060(3) 0.077(3) 0.074(3) 0.015(2) 0.008(2) 0.021(2)
C4C 0.082(3) 0.057(3) 0.093(3) -0.003(2) 0.001(3) -0.021(2)
C4D 0.062(2) 0.076(3) 0.059(2) 0.030(2) -0.005(2) -0.005(2)
C4E 0.078(3) 0.133(5) 0.068(3) -0.001(3) -0.014(3) -0.019(3)
C4F 0.056(2) 0.054(2) 0.088(3) 0.016(2) 0.009(2) 0.0014(19)
C4G 0.097(4) 0.055(2) 0.074(3) -0.007(2) -0.020(3) -0.021(2)
C4H 0.073(3) 0.058(2) 0.056(2) 0.0139(19) 0.014(2) -0.017(2)
C5A 0.063(2) 0.058(2) 0.052(2) -0.0028(17) -0.0095(18) -0.0162(18)
C5B 0.041(2) 0.095(4) 0.058(2) 0.009(2) -0.0007(17) 0.010(2)
C5C 0.070(3) 0.062(3) 0.062(2) -0.012(2) 0.001(2) -0.012(2)
C5D 0.055(2) 0.060(2) 0.065(2) 0.0154(19) 0.0091(19) -0.0091(18)
C5E 0.078(3) 0.106(4) 0.051(2) 0.002(2) 0.000(2) -0.022(3)
C5F 0.042(2) 0.077(3) 0.071(3) 0.014(2) 0.0009(18) -0.0132(19)
C5G 0.086(3) 0.066(3) 0.055(2) -0.006(2) -0.007(2) -0.010(2)
C5H 0.052(2) 0.053(2) 0.068(3) 0.0055(18) 0.0074(18) -0.0133(17)
C6A 0.050(2) 0.049(2) 0.0488(19) -0.0029(15) -0.0058(16) -0.0151(16)
C6B 0.0460(19) 0.060(2) 0.0396(18) 0.0092(16) 0.0050(15) -0.0017(16)
C6C 0.056(2) 0.058(2) 0.050(2) -0.0117(17) -0.0035(17) -0.0150(17)
C6D 0.0387(18) 0.055(2) 0.0479(19) 0.0037(16) 0.0060(15) -0.0006(15)
C6E 0.055(2) 0.062(2) 0.056(2) -0.0147(18) 0.0040(18) -0.0164(18)
C6F 0.0393(18) 0.063(2) 0.062(2) 0.0025(18) 0.0128(17) -0.0157(17)
C6G 0.059(2) 0.064(2) 0.0399(18) 0.0000(17) -0.0041(16) -0.0157(18)
C6H 0.0370(17) 0.054(2) 0.053(2) 0.0051(16) 0.0043(15) -0.0069(15)
C7D 0.0407(18) 0.055(2) 0.052(2) 0.0034(16) 0.0036(15) 0.0039(15)
C7F 0.066(3) 0.053(2) 0.104(4) 0.024(2) 0.037(2) -0.001(2)
C7H 0.104(5) 0.138(6) 0.416(17) 0.194(9) 0.103(8) 0.043(5)
C8D 0.048(2) 0.060(2) 0.055(2) 0.0132(18) 0.0049(17) 0.0077(17)
C8H 0.127(7) 0.176(8) 0.50(2) 0.243(12) 0.179(10) 0.087(6)
C9D 0.046(2) 0.068(2) 0.0424(18) 0.0075(17) 0.0006(15) 0.0051(17)
C20A 0.049(2) 0.079(3) 0.050(2) 0.0158(19) -0.0004(16) -0.0147(19)
C20B 0.078(3) 0.067(3) 0.047(2) -0.0078(19) 0.0003(19) -0.013(2)
C20C 0.0362(18) 0.068(2) 0.059(2) 0.0020(18) 0.0045(16) -0.0088(16)
C20D 0.062(2) 0.058(2) 0.046(2) -0.0039(17) 0.0061(17) -0.0080(18)
C20E 0.062(3) 0.082(3) 0.087(3) -0.012(2) 0.015(2) -0.034(2)
C20F 0.074(3) 0.086(3) 0.046(2) 0.004(2) 0.0070(19) -0.020(2)
C20G 0.044(2) 0.066(2) 0.063(2) 0.0111(19) -0.0048(17) -0.0123(17)
C20H 0.059(2) 0.060(2) 0.066(2) -0.0142(19) 0.0106(19) -0.0158(19)
O1A 0.0441(14) 0.088(2) 0.0511(15) 0.0097(14) -0.0038(11) -0.0045(13)
O1B 0.0466(13) 0.0546(14) 0.0452(13) 0.0090(11) 0.0038(10) 0.0077(11)
O1C 0.0686(18) 0.0533(16) 0.0668(17) 0.0011(13) 0.0175(14) -0.0042(13)
O1D 0.0449(13) 0.0516(14) 0.0453(13) 0.0095(11) 0.0022(10) 0.0038(10)
O1E 0.0483(14) 0.0806(19) 0.0546(15) 0.0019(13) 0.0061(12) -0.0094(13)
O1F 0.0515(15) 0.0494(15) 0.0830(19) 0.0223(13) 0.0264(13) 0.0042(11)
O1G 0.0606(17) 0.0502(15) 0.0754(18) -0.0031(13) 0.0170(13) -0.0180(12)
O1H 0.0478(14) 0.0453(14) 0.0707(17) 0.0149(12) 0.0083(12) -0.0021(11)
C1T 0.137(6) 0.091(4) 0.146(6) -0.032(4) 0.017(5) -0.019(4)
Cl1T 0.1173(15) 0.234(3) 0.1112(14) -0.0523(15) -0.0028(11) 0.0124(15)
Cl2T 0.138(2) 0.332(4) 0.237(3) -0.157(3) 0.049(2) -0.082(2)
Cl1S 0.403(6) 0.163(3) 0.178(3) 0.053(2) 0.035(3) -0.064(3)
Cl2S 0.181(3) 0.265(4) 0.292(5) -0.061(3) 0.086(3) -0.002(3)
C1S 0.193(11) 0.102(7) 0.78(4) -0.194(14) 0.242(18) -0.051(7)

loop_
_atom_type_symbol
_atom_type_description
_atom_type_scat_dispersion_real
_atom_type_scat_dispersion_imag
_atom_type_scat_source
C C 0.0033 0.0016 'International Tables Vol C Tables 4.2.6.8 and 6.1.1.4'
H H 0.0000 0.0000 'International Tables Vol C Tables 4.2.6.8 and 6.1.1.4'
O O 0.0106 0.0060 'International Tables Vol C Tables 4.2.6.8 and 6.1.1.4'
Cl Cl 0.1484 0.1585 'International Tables Vol C Tables 4.2.6.8 and 6.1.1.4'

loop_
_geom_angle_atom_site_label_1
_geom_angle_atom_site_label_2
_geom_angle_atom_site_label_3
_geom_angle
_geom_angle_site_symmetry_1
_geom_angle_site_symmetry_3
O1A C1A C6A 120.7(3) . .
O1A C1A C2A 117.4(3) . .
C6A C1A C2A 121.9(3) . .
C6B C1B C2B 124.2(3) . .
C6B C1B O1B 117.6(3) . .
C2B C1B O1B 118.1(3) . .
O1C C1C C6C 122.8(3) . .
O1C C1C C2C 117.3(3) . .
C6C C1C C2C 119.9(4) . .
O1E C1E C2E 119.2(3) . .
O1E C1E C6E 119.1(3) . .
C2E C1E C6E 121.6(4) . .
C2F C1F C6F 122.5(3) . .
C2F C1F O1F 119.6(3) . .
C6F C1F O1F 117.8(3) . .
O1G C1G C6G 120.2(3) . .
O1G C1G C2G 118.9(3) . .
C6G C1G C2G 120.9(4) . .
C6H C1H O1H 118.3(3) . .
C6H C1H C2H 122.3(3) . .
O1H C1H C2H 119.1(3) . .
O1D C2 C6D 119.7(3) . .
O1D C2 C2D 117.3(3) . .
C6D C2 C2D 122.9(3) . .
C3A C2A C1A 118.0(3) . .
C3A C2A C20A 120.7(4) . .
C1A C2A C20A 121.2(3) . .
C3B C2B C1B 117.4(4) . .
C3B C2B C20B 120.7(4) . .
C1B C2B C20B 121.9(3) . .
C3C C2C C1C 119.2(4) . .
C3C C2C C20C 120.8(4) . .
C1C C2C C20C 119.9(3) . .
C3D C2D C2 116.5(3) . .
C3D C2D C20D 120.9(3) . .
C2 C2D C20D 122.4(3) . .
C3E C2E C1E 119.0(4) . .
C3E C2E C20E 119.5(4) . .
C1E C2E C20E 121.5(4) . .
C3F C2F C1F 117.8(4) . .
C3F C2F C20F 120.1(4) . .
C1F C2F C20F 122.0(3) . .
C3G C2G C1G 118.0(4) . .
C3G C2G C20G 121.4(4) . .
C1G C2G C20G 120.6(3) . .
C1H C2H C3H 117.8(3) . .
C1H C2H C20H 123.1(3) . .
C3H C2H C20H 119.0(4) . .
C2A C3A C4A 122.0(4) . .
C2A C3A H3A 119.0 . .
C4A C3A H3A 119.0 . .
C2B C3B C4B 120.4(4) . .
C2B C3B H3B 119.8 . .
C4B C3B H3B 119.8 . .
C2C C3C C4C 120.8(4) . .
C2C C3C H3C 119.6 . .
C4C C3C H3C 119.6 . .
C4D C3D C2D 121.8(4) . .
C4D C3D H3D 119.1 . .
C2D C3D H3D 119.1 . .
C2E C3E C4E 122.0(4) . .
C2E C3E H3E 119.0 . .
C4E C3E H3E 119.0 . .
C2F C3F C4F 121.2(4) . .
C2F C3F H3F 119.4 . .
C4F C3F H3F 119.4 . .
C2G C3G C4G 121.8(4) . .
C2G C3G H3G 119.1 . .
C4G C3G H3G 119.1 . .
C4H C3H C2H 121.5(4) . .
C4H C3H H3H 119.2 . .
C2H C3H H3H 119.2 . .
C5A C4A C3A 118.5(4) . .
C5A C4A H4A 120.8 . .
C3A C4A H4A 120.8 . .
C5B C4B C3B 121.0(4) . .
C5B C4B H4B 119.5 . .
C3B C4B H4B 119.5 . .
C3C C4C C5C 120.0(4) . .
C3C C4C H4C 120.0 . .
C5C C4C H4C 120.0 . .
C3D C4D C5D 120.3(4) . .
C3D C4D H4D 119.8 . .
C5D C4D H4D 119.8 . .
C3E C4E C5E 118.2(5) . .
C3E C4E H4E 120.9 . .
C5E C4E H4E 120.9 . .
C5F C4F C3F 119.4(4) . .
C5F C4F H4F 120.3 . .
C3F C4F H4F 120.3 . .
C5G C4G C3G 118.8(4) . .
C5G C4G H4G 120.6 . .
C3G C4G H4G 120.6 . .
C3H C4H C5H 119.0(4) . .
C3H C4H H4H 120.5 . .
C5H C4H H4H 120.5 . .
C6A C5A C4A 122.1(4) . .
C6A C5A H5A 118.9 . .
C4A C5A H5A 118.9 . .
C4B C5B C6B 122.0(4) . .
C4B C5B H5B 119.0 . .
C6B C5B H5B 119.0 . .
C6C C5C C4C 121.1(4) . .
C6C C5C H5C 119.5 . .
C4C C5C H5C 119.5 . .
C4D C5D C6D 120.5(4) . .
C4D C5D H5D 119.8 . .
C6D C5D H5D 119.8 . .
C6E C5E C4E 121.2(4) . .
C6E C5E H5E 119.4 . .
C4E C5E H5E 119.4 . .
C4F C5F C6F 122.2(4) . .
C4F C5F H5F 118.9 . .
C6F C5F H5F 118.9 . .
C4G C5G C6G 121.5(4) . .
C4G C5G H5G 119.2 . .
C6G C5G H5G 119.2 . .
C6H C5H C4H 122.7(4) . .
C6H C5H H5H 118.6 . .
C4H C5H H5H 118.6 . .
C5A C6A C1A 117.5(3) . .
C5A C6A C20D 120.4(3) . .
C1A C6A C20D 122.1(3) . .
C1B C6B C5B 115.0(4) . .
C1B C6B C20A 124.0(3) . .
C5B C6B C20A 120.9(4) . .
C1C C6C C5C 119.0(4) . .
C1C C6C C20B 120.7(4) . .
C5C C6C C20B 120.3(4) . .
C5D C6D C2 118.0(3) . .
C5D C6D C20C 119.6(4) . .
C2 C6D C20C 122.2(3) . .
C5E C6E C1E 117.9(4) . .
C5E C6E C20H 120.7(4) . .
C1E C6E C20H 121.3(4) . .
C5F C6F C1F 116.7(4) . .
C5F C6F C20E 120.2(4) . .
C1F C6F C20E 123.1(4) . .
C1G C6G C5G 119.0(4) . .
C1G C6G C20F 120.4(4) . .
C5G C6G C20F 120.6(4) . .
C5H C6H C1H 116.5(3) . .
C5H C6H C20G 120.0(3) . .
C1H C6H C20G 123.3(3) . .
O1D C7D C8D 106.1(3) . .
O1D C7D H7D1 110.5 . .
C8D C7D H7D1 110.5 . .
O1D C7D H7D2 110.5 . .
C8D C7D H7D2 110.5 . .
H7D1 C7D H7D2 108.7 . .
O1F C7F C8H 105.8(4) . 2_756
O1F C7F H7F1 110.6 . .
C8H C7F H7F1 110.5 2_756 .
O1F C7F H7F2 110.6 . .
C8H C7F H7F2 110.6 2_756 .
H7F1 C7F H7F2 108.7 . .
C8H C7H O1H 112.8(5) . .
C8H C7H H7H1 109.0 . .
O1H C7H H7H1 109.1 . .
C8H C7H H7H2 109.0 . .
O1H C7H H7H2 109.0 . .
H7H1 C7H H7H2 107.8 . .
C7D C8D C9D 112.8(3) . .
C7D C8D H8D1 109.0 . .
C9D C8D H8D1 109.0 . .
C7D C8D H8D2 109.0 . .
C9D C8D H8D2 109.0 . .
H8D1 C8D H8D2 107.8 . .
C7H C8H C7F 107.2(7) . 2_756
C7H C8H H8H1 110.3 . .
C7F C8H H8H1 110.3 2_756 .
C7H C8H H8H2 110.3 . .
C7F C8H H8H2 110.3 2_756 .
H8H1 C8H H8H2 108.5 . .
O1B C9D C8D 106.2(3) 2_655 .
O1B C9D H9D1 110.5 2_655 .
C8D C9D H9D1 110.5 . .
O1B C9D H9D2 110.5 2_655 .
C8D C9D H9D2 110.5 . .
H9D1 C9D H9D2 108.7 . .
C6B C20A C2A 111.5(3) . .
C6B C20A H20A 109.3 . .
C2A C20A H20A 109.3 . .
C6B C20A H20B 109.3 . .
C2A C20A H20B 109.3 . .
H20A C20A H20B 108.0 . .
C2B C20B C6C 112.4(3) . .
C2B C20B H20C 109.1 . .
C6C C20B H20C 109.1 . .
C2B C20B H20D 109.1 . .
C6C C20B H20D 109.1 . .
H20C C20B H20D 107.9 . .
C6D C20C C2C 111.8(3) . .
C6D C20C H20E 109.3 . .
C2C C20C H20E 109.3 . .
C6D C20C H20F 109.3 . .
C2C C20C H20F 109.3 . .
H20E C20C H20F 107.9 . .
C2D C20D C6A 112.7(3) . .
C2D C20D H20G 109.0 . .
C6A C20D H20G 109.0 . .
C2D C20D H20H 109.0 . .
C6A C20D H20H 109.0 . .
H20G C20D H20H 107.8 . .
C2E C20E C6F 113.7(3) . .
C2E C20E H20I 108.8 . .
C6F C20E H20I 108.8 . .
C2E C20E H20J 108.8 . .
C6F C20E H20J 108.8 . .
H20I C20E H20J 107.7 . .
C6G C20F C2F 113.2(3) . .
C6G C20F H20K 108.9 . .
C2F C20F H20K 108.9 . .
C6G C20F H20L 108.9 . .
C2F C20F H20L 108.9 . .
H20K C20F H20L 107.8 . .
C2G C20G C6H 113.2(3) . .
C2G C20G H20M 108.9 . .
C6H C20G H20M 108.9 . .
C2G C20G H20N 108.9 . .
C6H C20G H20N 108.9 . .
H20M C20G H20N 107.8 . .
C6E C20H C2H 113.4(3) . .
C6E C20H H20O 108.9 . .
C2H C20H H20O 108.9 . .
C6E C20H H20P 108.9 . .
C2H C20H H20P 108.9 . .
H20O C20H H20P 107.7 . .
C1A O1A H1A 109.5 . .
C1B O1B C9D 116.1(3) . 2_655
C1C O1C H1C 109.5 . .
C2 O1D C7D 115.5(2) . .
C1E O1E H1E 109.5 . .
C1F O1F C7F 116.3(3) . .
C1G O1G H1G 109.5 . .
C7H O1H C1H 116.4(3) . .
Cl1T C1T Cl2T 115.9(4) . .
Cl1T C1T H1T1 108.3 . .
Cl2T C1T H1T1 108.3 . .
Cl1T C1T H1T2 108.3 . .
Cl2T C1T H1T2 108.3 . .
H1T1 C1T H1T2 107.4 . .
Cl1S C1S Cl2S 119.2(4) . .
Cl1S C1S H1S1 107.4 . .
Cl2S C1S H1S1 107.4 . .
Cl1S C1S H1S2 107.6 . .
Cl2S C1S H1S2 107.6 . .
H1S1 C1S H1S2 107.0 . .

loop_
_geom_bond_atom_site_label_1
_geom_bond_atom_site_label_2
_geom_bond_distance
_geom_bond_site_symmetry_2
C1A O1A 1.362(4) .
C1A C6A 1.411(5) .
C1A C2A 1.388(5) .
C1B C6B 1.397(5) .
C1B C2B 1.381(5) .
C1B O1B 1.399(4) .
C1C O1C 1.357(4) .
C1C C6C 1.399(5) .
C1C C2C 1.407(5) .
C1E O1E 1.373(5) .
C1E C2E 1.373(5) .
C1E C6E 1.401(5) .
C1F C2F 1.384(5) .
C1F C6F 1.406(5) .
C1F O1F 1.392(4) .
C1G O1G 1.363(4) .
C1G C6G 1.395(5) .
C1G C2G 1.413(5) .
C1H C6H 1.407(5) .
C1H O1H 1.393(4) .
C1H C2H 1.386(5) .
C2 O1D 1.401(4) .
C2 C6D 1.388(5) .
C2 C2D 1.394(5) .
C2A C3A 1.392(5) .
C2A C20A 1.515(5) .
C2B C3B 1.392(5) .
C2B C20B 1.530(6) .
C2C C3C 1.379(6) .
C2C C20C 1.521(5) .
C2D C3D 1.389(5) .
C2D C20D 1.509(5) .
C2E C3E 1.351(6) .
C2E C20E 1.528(6) .
C2F C3F 1.382(5) .
C2F C20F 1.516(6) .
C2G C3G 1.391(6) .
C2G C20G 1.504(5) .
C2H C3H 1.395(5) .
C2H C20H 1.519(6) .
C3A C4A 1.383(6) .
C3A H3A 1.0000 .
C3B C4B 1.366(7) .
C3B H3B 1.0000 .
C3C C4C 1.380(7) .
C3C H3C 1.0000 .
C3D C4D 1.374(6) .
C3D H3D 1.0000 .
C3E C4E 1.399(8) .
C3E H3E 1.0000 .
C3F C4F 1.383(6) .
C3F H3F 1.0000 .
C3G C4G 1.380(7) .
C3G H3G 1.0000 .
C3H C4H 1.376(6) .
C3H H3H 1.0000 .
C4A C5A 1.390(6) .
C4A H4A 1.0000 .
C4B C5B 1.361(7) .
C4B H4B 1.0000 .
C4C C5C 1.375(7) .
C4C H4C 1.0000 .
C4D C5D 1.371(6) .
C4D H4D 1.0000 .
C4E C5E 1.384(7) .
C4E H4E 1.0000 .
C4F C5F 1.372(7) .
C4F H4F 1.0000 .
C4G C5G 1.397(7) .
C4G H4G 1.0000 .
C4H C5H 1.371(6) .
C4H H4H 1.0000 .
C5A C6A 1.385(5) .
C5A H5A 1.0000 .
C5B C6B 1.405(5) .
C5B H5B 1.0000 .
C5C C6C 1.387(6) .
C5C H5C 1.0000 .
C5D C6D 1.388(5) .
C5D H5D 1.0000 .
C5E C6E 1.383(6) .
C5E H5E 1.0000 .
C5F C6F 1.380(6) .
C5F H5F 1.0000 .
C5G C6G 1.376(6) .
C5G H5G 1.0000 .
C5H C6H 1.392(5) .
C5H H5H 1.0000 .
C6A C20D 1.512(5) .
C6B C20A 1.499(6) .
C6C C20B 1.520(6) .
C6D C20C 1.529(5) .
C6E C20H 1.505(6) .
C6F C20E 1.499(6) .
C6G C20F 1.523(6) .
C6H C20G 1.502(5) .
C7D O1D 1.438(4) .
C7D C8D 1.500(5) .
C7D H7D1 1.0000 .
C7D H7D2 1.0000 .
C7F O1F 1.434(5) .
C7F C8H 1.550(9) 2_756
C7F H7F1 1.0000 .
C7F H7F2 1.0000 .
C7H C8H 1.468(5) .
C7H O1H 1.486(4) .
C7H H7H1 1.0000 .
C7H H7H2 1.0000 .
C8D C9D 1.503(5) .
C8D H8D1 1.0000 .
C8D H8D2 1.0000 .
C8H C7F 1.550(9) 2_756
C8H H8H1 1.0000 .
C8H H8H2 1.0000 .
C9D O1B 1.425(4) 2_655
C9D H9D1 1.0000 .
C9D H9D2 1.0000 .
C20A H20A 1.0000 .
C20A H20B 1.0000 .
C20B H20C 1.0000 .
C20B H20D 1.0000 .
C20C H20E 1.0000 .
C20C H20F 1.0000 .
C20D H20G 1.0000 .
C20D H20H 1.0000 .
C20E H20I 1.0000 .
C20E H20J 1.0000 .
C20F H20K 1.0000 .
C20F H20L 1.0000 .
C20G H20M 1.0000 .
C20G H20N 1.0000 .
C20H H20O 1.0000 .
C20H H20P 1.0000 .
O1A H1A 1.0001 .
O1B C9D 1.425(4) 2_655
O1C H1C 1.0001 .
O1E H1E 1.0001 .
O1G H1G 1.0001 .
C1T Cl1T 1.687(7) .
C1T Cl2T 1.681(8) .
C1T H1T1 1.0000 .
C1T H1T2 1.0000 .
Cl1S C1S 1.752(5) .
Cl2S C1S 1.754(5) .
C1S H1S1 1.0000 .
C1S H1S2 1.0000 .
